data_1514208
loop_
_publ_author_name
'Curto, John M'
'Dickstein, Joshua S'
'Berritt, Simon'
'Kozlowski, Marisa C'

_publ_section_title
;
 Asymmetric Synthesis of \a-Allyl-\a-Aryl \a-Amino Acids by Tandem
 Alkylation/\p-Allylation of \a-Iminoesters.
;
_journal_issue 7
_journal_name_full 'Organic letters'
_journal_page_first 1948
_journal_page_last 1951
_journal_paper_doi 10.1021/ol500506t
_journal_volume 16
_journal_year 2014
_chemical_formula_sum 'C16 H15 N O3'
_chemical_formula_weight 269.29
_space_group_IT_number 2
_symmetry_cell_setting triclinic
_symmetry_Int_Tables_number 2
_symmetry_space_group_name_Hall '-P 1'
_symmetry_space_group_name_H-M 'P -1'
_atom_sites_solution_hydrogens geom
_atom_sites_solution_primary direct
_audit_creation_method SHELXL-97
_cell_angle_alpha 78.99(2)
_cell_angle_beta 70.106(18)
_cell_angle_gamma 65.402(15)
_cell_formula_units_Z 2
_cell_length_a 9.0234(10)
_cell_length_b 9.1282(15)
_cell_length_c 10.3014(13)
_cell_measurement_temperature 296(1)
_cell_volume 724.2(2)
_computing_data_collection 'CrystalClear (Rigaku, 1999)'
_computing_data_reduction 'CrystalClear (Rigaku, 1999)'
_computing_structure_refinement 'SHELXL-97 (Sheldrick, 1997)'
_computing_structure_solution 'SIR97 (Altomare, 1999)'
_diffrn_ambient_temperature 296(1)
_diffrn_measured_fraction_theta_full 0.983
_diffrn_measured_fraction_theta_max 0.983
_diffrn_measurement_device 'CCD Area Detector'
_diffrn_measurement_device_type 'Rigaku Mercury'
_diffrn_measurement_method 'phi and omega rotations'
_diffrn_radiation_monochromator graphite
_diffrn_radiation_source 'rotating anode'
_diffrn_radiation_type MoK\a
_diffrn_radiation_wavelength 0.71073
_diffrn_reflns_av_R_equivalents 0.0160
_diffrn_reflns_av_sigmaI/netI 0.0173
_diffrn_reflns_limit_h_max 10
_diffrn_reflns_limit_h_min -10
_diffrn_reflns_limit_k_max 9
_diffrn_reflns_limit_k_min -10
_diffrn_reflns_limit_l_max 11
_diffrn_reflns_limit_l_min -12
_diffrn_reflns_number 6510
_diffrn_reflns_theta_full 25.01
_diffrn_reflns_theta_max 25.01
_diffrn_reflns_theta_min 2.60
_exptl_absorpt_coefficient_mu 0.086
_exptl_absorpt_correction_T_max 1.0000
_exptl_absorpt_correction_T_min 0.7722
_exptl_absorpt_correction_type multi-scan
_exptl_crystal_density_diffrn 1.235
_exptl_crystal_density_method 'not measured'
_exptl_crystal_F_000 284
_exptl_crystal_size_max 0.38
_exptl_crystal_size_mid 0.32
_exptl_crystal_size_min 0.22
_refine_diff_density_max 0.202
_refine_diff_density_min -0.222
_refine_diff_density_rms 0.038
_refine_ls_extinction_method none
_refine_ls_goodness_of_fit_ref 1.078
_refine_ls_hydrogen_treatment constr
_refine_ls_matrix_type full
_refine_ls_number_parameters 184
_refine_ls_number_reflns 2515
_refine_ls_number_restraints 0
_refine_ls_restrained_S_all 1.078
_refine_ls_R_factor_all 0.0586
_refine_ls_R_factor_gt 0.0495
_refine_ls_shift/su_max 0.001
_refine_ls_shift/su_mean 0.000
_refine_ls_structure_factor_coef Fsqd
_refine_ls_weighting_details 'calc w=1/[\s^2^(Fo^2^)+(0.0938P)^2^+0.0459P] where P=(Fo^2^+2Fc^2^)/3'
_refine_ls_weighting_scheme calc
_refine_ls_wR_factor_gt 0.1367
_refine_ls_wR_factor_ref 0.1500
_reflns_number_gt 2016
_reflns_number_total 2515
_reflns_threshold_expression >2sigma(I)
_cod_data_source_file ol500506t_si_004.cif
_cod_data_source_block shelxl
_cod_depositor_comments
;
The following automatic conversions were performed:
'_atom_site_symetry_multiplicity' tag replaced with
'_atom_site_symmetry_multiplicity'.

Automatic conversion script
Id: cif_correct_tags 1440 2010-10-19 06:21:57Z saulius 

 Adding full bibliography for
 ./tmp-cod-update-bibliographies-8800/cifs/1514208.cif.
;
_cod_original_cell_volume 724.25(17)
_cod_original_sg_symbol_H-M 'P -1       '
_cod_database_code 1514208

loop_
_symmetry_equiv_pos_as_xyz
'x, y, z'
'-x, -y, -z'

loop_
_atom_site_label
_atom_site_type_symbol
_atom_site_fract_x
_atom_site_fract_y
_atom_site_fract_z
_atom_site_U_iso_or_equiv
_atom_site_adp_type
_atom_site_occupancy
_atom_site_symmetry_multiplicity
_atom_site_calc_flag
_atom_site_refinement_flags
C1 C 0.58570(18) 0.57153(18) 0.25679(14) 0.0509(4) Uani 1 1 d .
C2 C 0.52463(18) 0.36002(17) 0.22116(15) 0.0534(4) Uani 1 1 d .
C3 C 0.5285(2) 0.30898(18) 0.10154(15) 0.0588(4) Uani 1 1 d .
H3 H 0.6067 0.3216 0.0183 0.078 Uiso 1 1 calc R
C4 C 0.4176(2) 0.23946(18) 0.10410(15) 0.0596(4) Uani 1 1 d .
H4 H 0.4191 0.2090 0.0224 0.079 Uiso 1 1 calc R
C5 C 0.30423(19) 0.21504(18) 0.22807(15) 0.0557(4) Uani 1 1 d .
C6 C 0.3056(2) 0.2588(2) 0.34913(15) 0.0632(4) Uani 1 1 d .
H6 H 0.2332 0.2389 0.4333 0.084 Uiso 1 1 calc R
C7 C 0.4135(2) 0.3314(2) 0.34565(15) 0.0614(4) Uani 1 1 d .
H7 H 0.4120 0.3618 0.4274 0.082 Uiso 1 1 calc R
C8 C 0.1716(3) 0.1161(2) 0.1191(2) 0.0802(5) Uani 1 1 d .
H8A H 0.1524 0.2120 0.0589 0.120 Uiso 1 1 calc R
H8B H 0.0768 0.0837 0.1422 0.120 Uiso 1 1 calc R
H8C H 0.2738 0.0313 0.0732 0.120 Uiso 1 1 calc R
C9 C 0.70320(18) 0.64948(18) 0.24860(15) 0.0544(4) Uani 1 1 d .
C10 C 0.8777(2) 0.5634(2) 0.2128(2) 0.0773(5) Uani 1 1 d .
H10 H 0.9215 0.4549 0.1953 0.103 Uiso 1 1 calc R
C11 C 0.9872(2) 0.6375(3) 0.2030(3) 0.0949(7) Uani 1 1 d .
H11 H 1.1040 0.5781 0.1804 0.126 Uiso 1 1 calc R
C12 C 0.9249(3) 0.7970(2) 0.2262(2) 0.0867(6) Uani 1 1 d .
H12 H 0.9994 0.8464 0.2186 0.115 Uiso 1 1 calc R
C13 C 0.7536(2) 0.8847(2) 0.2606(2) 0.0763(5) Uani 1 1 d .
H13 H 0.7115 0.9937 0.2760 0.102 Uiso 1 1 calc R
C14 C 0.6426(2) 0.8112(2) 0.27250(17) 0.0629(4) Uani 1 1 d .
H14 H 0.5259 0.8712 0.2969 0.084 Uiso 1 1 calc R
C15 C 0.39681(18) 0.67149(18) 0.31253(14) 0.0524(4) Uani 1 1 d .
C16 C 0.1744(2) 0.7790(3) 0.5122(2) 0.0967(7) Uani 1 1 d .
H16A H 0.1474 0.8855 0.4679 0.145 Uiso 1 1 calc R
H16B H 0.1567 0.7853 0.6086 0.145 Uiso 1 1 calc R
H16C H 0.1022 0.7315 0.5022 0.145 Uiso 1 1 calc R
N1 N 0.64031(15) 0.43237(16) 0.21172(13) 0.0578(4) Uani 1 1 d .
O1 O 0.18931(16) 0.14739(15) 0.24191(12) 0.0736(4) Uani 1 1 d .
O2 O 0.30480(13) 0.73562(14) 0.24103(12) 0.0704(4) Uani 1 1 d .
O3 O 0.35069(12) 0.68070(14) 0.44866(10) 0.0676(4) Uani 1 1 d .

loop_
_atom_site_aniso_label
_atom_site_aniso_U_11
_atom_site_aniso_U_22
_atom_site_aniso_U_33
_atom_site_aniso_U_23
_atom_site_aniso_U_13
_atom_site_aniso_U_12
C1 0.0436(8) 0.0508(9) 0.0523(8) 0.0013(6) -0.0151(6) -0.0131(6)
C2 0.0487(8) 0.0444(8) 0.0594(8) -0.0019(6) -0.0128(6) -0.0131(7)
C3 0.0613(9) 0.0528(9) 0.0528(8) -0.0043(6) -0.0058(6) -0.0207(7)
C4 0.0688(10) 0.0505(9) 0.0542(8) -0.0053(6) -0.0132(7) -0.0205(8)
C5 0.0577(9) 0.0446(8) 0.0607(9) -0.0019(6) -0.0136(7) -0.0189(7)
C6 0.0674(10) 0.0673(10) 0.0515(8) 0.0004(7) -0.0085(7) -0.0313(8)
C7 0.0658(10) 0.0659(10) 0.0523(8) -0.0032(7) -0.0136(7) -0.0278(8)
C8 0.0933(14) 0.0768(12) 0.0848(12) -0.0112(9) -0.0255(10) -0.0434(11)
C9 0.0452(8) 0.0520(9) 0.0623(8) 0.0051(6) -0.0198(6) -0.0154(7)
C10 0.0472(9) 0.0540(10) 0.1213(15) 0.0048(9) -0.0241(9) -0.0149(8)
C11 0.0508(10) 0.0753(14) 0.156(2) 0.0184(12) -0.0409(11) -0.0243(10)
C12 0.0745(13) 0.0716(13) 0.1329(17) 0.0249(11) -0.0536(12) -0.0403(11)
C13 0.0795(12) 0.0589(10) 0.1030(13) 0.0069(9) -0.0430(10) -0.0301(9)
C14 0.0548(9) 0.0551(10) 0.0784(10) 0.0008(7) -0.0271(7) -0.0166(7)
C15 0.0450(8) 0.0529(9) 0.0582(8) -0.0027(6) -0.0176(6) -0.0159(7)
C16 0.0542(10) 0.1120(17) 0.0846(13) -0.0223(11) -0.0021(9) -0.0016(11)
N1 0.0501(7) 0.0533(8) 0.0635(7) -0.0040(6) -0.0115(6) -0.0171(6)
O1 0.0847(9) 0.0762(8) 0.0705(7) -0.0066(6) -0.0134(6) -0.0471(7)
O2 0.0530(7) 0.0768(8) 0.0756(7) -0.0038(6) -0.0307(5) -0.0101(6)
O3 0.0460(6) 0.0800(8) 0.0604(7) -0.0094(5) -0.0126(5) -0.0084(6)

loop_
_atom_type_symbol
_atom_type_description
_atom_type_scat_dispersion_real
_atom_type_scat_dispersion_imag
_atom_type_scat_source
C C 0.0033 0.0016 'International Tables Vol C Tables 4.2.6.8 and 6.1.1.4'
H H 0.0000 0.0000 'International Tables Vol C Tables 4.2.6.8 and 6.1.1.4'
N N 0.0061 0.0033 'International Tables Vol C Tables 4.2.6.8 and 6.1.1.4'
O O 0.0106 0.0060 'International Tables Vol C Tables 4.2.6.8 and 6.1.1.4'

loop_
_geom_angle_atom_site_label_1
_geom_angle_atom_site_label_2
_geom_angle_atom_site_label_3
_geom_angle
N1 C1 C9 121.45(13)
N1 C1 C15 122.25(13)
C9 C1 C15 116.16(13)
C3 C2 C7 118.56(14)
C3 C2 N1 118.28(13)
C7 C2 N1 123.10(13)
C4 C3 C2 120.86(14)
C3 C4 C5 120.17(14)
O1 C5 C4 124.79(13)
O1 C5 C6 116.03(13)
C4 C5 C6 119.17(14)
C7 C6 C5 120.42(14)
C6 C7 C2 120.70(14)
C14 C9 C10 118.18(15)
C14 C9 C1 121.04(14)
C10 C9 C1 120.75(14)
C11 C10 C9 120.56(17)
C12 C11 C10 120.29(18)
C11 C12 C13 120.27(17)
C12 C13 C14 119.92(17)
C13 C14 C9 120.78(16)
O2 C15 O3 125.31(14)
O2 C15 C1 123.39(13)
O3 C15 C1 111.28(11)
C1 N1 C2 120.31(13)
C5 O1 C8 117.73(13)
C15 O3 C16 116.03(13)

loop_
_geom_bond_atom_site_label_1
_geom_bond_atom_site_label_2
_geom_bond_distance
C1 N1 1.273(2)
C1 C9 1.477(2)
C1 C15 1.519(2)
C2 C3 1.383(2)
C2 C7 1.390(2)
C2 N1 1.4198(19)
C3 C4 1.381(2)
C4 C5 1.385(2)
C5 O1 1.3696(18)
C5 C6 1.385(2)
C6 C7 1.376(2)
C8 O1 1.422(2)
C9 C14 1.383(2)
C9 C10 1.385(2)
C10 C11 1.380(3)
C11 C12 1.362(3)
C12 C13 1.364(3)
C13 C14 1.382(2)
C15 O2 1.1922(17)
C15 O3 1.3288(17)
C16 O3 1.446(2)
